data_1577283
loop_
_publ_author_name
'lei, huang'
'Liu, Chuanhao'
'Deng, Wenxiao'
'Tan, Yuchang'
'Tan, Yanfei'
'Huang, Yan'

_publ_section_title
;
 Dual-Parameter Self-Calibrating Probes for Organelle Polarity by
 Decoupling Viscosity from Polarity
;
_journal_name_full 'The Analyst'
_journal_paper_doi 10.1039/D6AN00249H
_journal_year 2026
_chemical_formula_moiety 'C52 H42 N4 O2'
_chemical_formula_sum 'C52 H42 N4 O2'
_chemical_formula_weight 754.89
_space_group_crystal_system monoclinic
_space_group_IT_number 13
_space_group_name_Hall '-P 2yc'
_space_group_name_H-M_alt 'P 1 2/c 1'
_atom_sites_solution_hydrogens mixed
_atom_sites_solution_primary dual
_audit_creation_date 2025-11-25
_audit_creation_method
;
Olex2 1.3
(compiled 2020.11.12 svn.r5f609507 for OlexSys, GUI svn.r6408)
;
_audit_update_record
;
2026-02-11 deposited with the CCDC.	2026-05-19 downloaded from the CCDC.
;
_cell_angle_alpha 90
_cell_angle_beta 107.145(2)
_cell_angle_gamma 90
_cell_formula_units_Z 4
_cell_length_a 17.3338(11)
_cell_length_b 9.6343(7)
_cell_length_c 26.5027(17)
_cell_measurement_reflns_used 5370
_cell_measurement_temperature 186(2)
_cell_measurement_theta_max 20.089
_cell_measurement_theta_min 2.261
_cell_volume 4229.2(5)
_computing_cell_refinement 'SAINT V8.41 (?, 2016)'
_computing_data_reduction 'SAINT V8.41 (?, 2016)'
_computing_molecular_graphics 'Olex2 1.3 (Dolomanov et al., 2009)'
_computing_publication_material 'Olex2 1.3 (Dolomanov et al., 2009)'
_computing_structure_refinement 'SHELXL 2014/7 (Sheldrick, 2015)'
_computing_structure_solution 'SHELXT 2018/2 (Sheldrick, 2018)'
_diffrn_ambient_temperature 186.0
_diffrn_measured_fraction_theta_full 0.988
_diffrn_measured_fraction_theta_max 0.988
_diffrn_measurement_device_type 'Bruker APEX-IICCD'
_diffrn_radiation_type MoK\a
_diffrn_radiation_wavelength 0.71073
_diffrn_reflns_av_R_equivalents 0.1565
_diffrn_reflns_av_unetI/netI 0.0914
_diffrn_reflns_Laue_measured_fraction_full 0.988
_diffrn_reflns_Laue_measured_fraction_max 0.988
_diffrn_reflns_limit_h_max 20
_diffrn_reflns_limit_h_min -20
_diffrn_reflns_limit_k_max 11
_diffrn_reflns_limit_k_min -11
_diffrn_reflns_limit_l_max 31
_diffrn_reflns_limit_l_min -29
_diffrn_reflns_number 68209
_diffrn_reflns_point_group_measured_fraction_full 0.988
_diffrn_reflns_point_group_measured_fraction_max 0.988
_diffrn_reflns_theta_full 24.999
_diffrn_reflns_theta_max 24.999
_diffrn_reflns_theta_min 2.114
_diffrn_source_current 1.2
_diffrn_source_power 0.06
_diffrn_source_voltage 50.0
_exptl_absorpt_coefficient_mu 0.073
_exptl_absorpt_correction_T_max 0.7458
_exptl_absorpt_correction_T_min 0.4121
_exptl_absorpt_correction_type multi-scan
_exptl_absorpt_process_details
;
SADABS-2016/2 (Bruker,2016/2) was used for absorption correction.
wR2(int) was 0.1503 before and 0.0961 after correction.
The Ratio of minimum to maximum transmission is 0.5526.
The \l/2 correction factor is Not present.
;
_exptl_crystal_colour 'clear orangish orange'
_exptl_crystal_colour_lustre clear
_exptl_crystal_colour_modifier orangish
_exptl_crystal_colour_primary orange
_exptl_crystal_density_diffrn 1.186
_exptl_crystal_description plate
_exptl_crystal_F_000 1592
_exptl_crystal_size_max 0.32
_exptl_crystal_size_mid 0.18
_exptl_crystal_size_min 0.02
_refine_diff_density_max 0.680
_refine_diff_density_min -0.270
_refine_diff_density_rms 0.053
_refine_ls_extinction_method none
_refine_ls_goodness_of_fit_ref 1.153
_refine_ls_hydrogen_treatment constr
_refine_ls_matrix_type full
_refine_ls_number_parameters 565
_refine_ls_number_reflns 7380
_refine_ls_number_restraints 143
_refine_ls_restrained_S_all 1.222
_refine_ls_R_factor_all 0.1415
_refine_ls_R_factor_gt 0.0891
_refine_ls_shift/su_max 0.000
_refine_ls_shift/su_mean 0.000
_refine_ls_structure_factor_coef Fsqd
_refine_ls_weighting_details 'w=1/[\s^2^(Fo^2^)+(0.1000P)^2^+2.0605P] where P=(Fo^2^+2Fc^2^)/3'
_refine_ls_weighting_scheme calc
_refine_ls_wR_factor_gt 0.2257
_refine_ls_wR_factor_ref 0.2668
_reflns_Friedel_coverage 0.000
_reflns_number_gt 4218
_reflns_number_total 7380
_reflns_threshold_expression 'I > 2\s(I)'
_cod_data_source_file d6an00249h2.cif
_cod_data_source_block mo_lzy_hz_a
_cod_database_code 1577283
_shelx_shelxl_version_number 2014/7
_shelx_space_group_comment
;
The symmetry employed for this shelxl refinement is uniquely defined
by the following loop, which should always be used as a source of
symmetry information in preference to the above space-group names.
They are only intended as comments.
;
_shelx_estimated_absorpt_t_max 0.999
_shelx_estimated_absorpt_t_min 0.977
_olex2_refinement_description
;
1. Fixed Uiso
 At 1.2 times of:
  All C(H) groups, All C(H,H) groups, All C(H,H,H,H) groups
 At 1.5 times of:
  All C(H,H,H) groups
2. Restrained distances
 N27-C56 = N27-C55 = N27A-C55A = N27A-C56A
 1.47 with sigma of 0.02
 N27-C55 = N27-C56
 1.58 with sigma of 0.02
 N27-C56 = N27-C55
 1.58 with sigma of 0.01
 N27A-C26A
 1.45 with sigma of 0.02
 N27-C26 = N27A-C26A
 1.52 with sigma of 0.02
3. Rigid bond restraints
 C39, C38, C43, C42, C41, C40
 with sigma for 1-2 distances of 0.01 and sigma for 1-3 distances of 0.01
 C55, C55A
 with sigma for 1-2 distances of 0.01 and sigma for 1-3 distances of 0.01
 C56, C56A
 with sigma for 1-2 distances of 0.01 and sigma for 1-3 distances of 0.01
 N27A, N27
 with sigma for 1-2 distances of 0.01 and sigma for 1-3 distances of 0.01
4. Uiso/Uaniso restraints and constraints
C55 \\sim C55A: within 1.7A with sigma of 0.04 and sigma for terminal atoms of
0.08 within 1.7A
C39 \\sim C38 \\sim C43 \\sim C42 \\sim C41 \\sim C40: within 1.7A with sigma
of 0.01 and sigma for terminal atoms of 0.02 within 1.7A
C56 \\sim C56A: within 1.7A with sigma of 0.04 and sigma for terminal atoms of
0.08 within 1.7A
N27 \\sim N27A: within 1.7A with sigma of 0.04 and sigma for terminal atoms of
0.08 within 1.7A
Uanis(C26) \\sim Ueq, Uanis(C55) \\sim Ueq, Uanis(N27) \\sim Ueq, Uanis(C56)
\\sim Ueq: with sigma of 0.01 and sigma for terminal atoms of 0.02
Uanis(N27A) \\sim Ueq, Uanis(C56A) \\sim Ueq, Uanis(C55A) \\sim Ueq,
Uanis(C26A) \\sim Ueq: with sigma of 0.01 and sigma for terminal atoms of 0.02
Uanis(C38) \\sim Ueq, Uanis(C43) \\sim Ueq, Uanis(C42) \\sim Ueq, Uanis(C39)
\\sim Ueq, Uanis(C40) \\sim Ueq, Uanis(C41) \\sim Ueq: with sigma of 0.01 and
sigma for terminal atoms of 0.02
5. Others
 Sof(N27A)=1-FVAR(1)
 Sof(N27)=FVAR(1)
 Sof(C55A)=Sof(H55D)=Sof(H55E)=Sof(H55F)=1-FVAR(2)
 Sof(C55)=Sof(H55A)=Sof(H55B)=Sof(H55C)=FVAR(2)
 Sof(C56A)=Sof(H56D)=Sof(H56E)=Sof(H56F)=1-FVAR(3)
 Sof(C56)=Sof(H56A)=Sof(H56B)=Sof(H56C)=FVAR(3)
 Sof(H52C)=Sof(H52D)=Sof(C26A)=Sof(H26C)=Sof(H26D)=1-FVAR(4)
 Sof(H52A)=Sof(H52B)=Sof(C26)=Sof(H26A)=Sof(H26B)=FVAR(4)
6.a Riding coordinates:
 C55(H55A,H55B,H55C), C56A(H56D,H56E,H56F)
6.b Secondary CH2 refined with riding coordinates:
 C52(H52A,H52B), C52(H52C,H52D), C26(H26A,H26B), C26A(H26C,H26D)
6.c Aromatic/amide H refined with riding coordinates:
 C50(H50), C49(H49), C47(H47), C46(H46), C1(H1), C2(H2), C3(H3), C11(H11),
 C14(H14), C15(H15), C16(H16), C17(H17), C18(H18), C19(H19), C21(H21), C22(H22),
  C29(H29), C30(H30), C31(H31), C32(H32), C33(H33), C34(H34), C35(H35),
 C36(H36), C37(H37), C39(H39), C40(H40), C41(H41), C42(H42), C43(H43), C44(H44),
  C45(H45)
6.d Idealised Me refined as rotating group:
 C56(H56A,H56B,H56C), C55A(H55D,H55E,H55F)
;
_smtbx_masks_void_probe_radius 1.2
_smtbx_masks_void_truncation_radius 1.2
_olex2_submission_special_instructions 'No special instructions were received'

loop_
_space_group_symop_operation_xyz
'x, y, z'
'-x, y, -z+1/2'
'-x, -y, -z'
'x, -y, z-1/2'

loop_
_atom_site_label
_atom_site_type_symbol
_atom_site_fract_x
_atom_site_fract_y
_atom_site_fract_z
_atom_site_U_iso_or_equiv
_atom_site_adp_type
_atom_site_occupancy
_atom_site_site_symmetry_order
_atom_site_calc_flag
_atom_site_refinement_flags_posn
_atom_site_refinement_flags_adp
_atom_site_refinement_flags_occupancy
_atom_site_disorder_assembly
_atom_site_disorder_group
O1 O 0.7664(2) 1.3867(3) 0.39632(14) 0.0916(10) Uani 1 1 d . . . . .
O2 O 0.89956(19) 0.9851(4) 0.39172(17) 0.1077(12) Uani 1 1 d . . . . .
N1 N 0.30060(19) 0.7364(3) 0.44707(14) 0.0683(9) Uani 1 1 d . . . . .
C50 C 0.3479(2) 0.9269(4) 0.40273(15) 0.0559(9) Uani 1 1 d . . . . .
H50 H 0.2938 0.9577 0.3882 0.067 Uiso 1 1 calc R U . . .
C49 C 0.4094(2) 0.9971(3) 0.39081(14) 0.0517(9) Uani 1 1 d . . . . .
H49 H 0.3974 1.0772 0.3689 0.062 Uiso 1 1 calc R U . . .
C47 C 0.4620(2) 0.5278(4) 0.33355(16) 0.0612(10) Uani 1 1 d . . . . .
H47 H 0.4583 0.4334 0.3429 0.073 Uiso 1 1 calc R U . . .
N5 N 0.32372(19) 0.5189(3) 0.27533(14) 0.0680(9) Uani 1 1 d . . . . .
C46 C 0.4746(2) 0.8007(3) 0.30780(13) 0.0502(8) Uani 1 1 d . . . . .
H46 H 0.4779 0.8956 0.2990 0.060 Uiso 1 1 calc R U . . .
C7 C 0.6909(2) 1.0347(4) 0.38680(14) 0.0523(9) Uani 1 1 d . . . . .
N48 N 0.8335(2) 1.1868(4) 0.39365(14) 0.0739(10) Uani 1 1 d . . . . .
C1 C 0.3076(3) 0.3023(5) 0.4600(2) 0.0942(16) Uani 1 1 d . . . . .
H1 H 0.3081 0.2038 0.4622 0.113 Uiso 1 1 calc R U . . .
C2 C 0.2751(3) 0.3801(6) 0.4922(2) 0.0918(15) Uani 1 1 d . . . . .
H2 H 0.2544 0.3352 0.5174 0.110 Uiso 1 1 calc R U . . .
C3 C 0.2721(3) 0.5251(5) 0.48810(17) 0.0765(12) Uani 1 1 d . . . . .
H3 H 0.2486 0.5784 0.5099 0.092 Uiso 1 1 calc R U . . .
C4 C 0.3036(2) 0.5898(4) 0.45227(16) 0.0652(10) Uani 1 1 d . . . . .
C5 C 0.3639(2) 0.8114(4) 0.43582(16) 0.0582(9) Uani 1 1 d . . . . .
C6 C 0.4891(2) 0.9523(3) 0.41040(13) 0.0492(8) Uani 1 1 d . . . . .
C51 C 0.5561(2) 1.0275(3) 0.39792(14) 0.0514(9) Uani 1 1 d . . . . .
C8 C 0.6196(2) 0.9574(3) 0.38372(13) 0.0490(8) Uani 1 1 d . . . . .
C9 C 0.6172(2) 0.8156(3) 0.36613(13) 0.0511(8) Uani 1 1 d . . . . .
C10 C 0.5400(2) 0.7392(3) 0.34419(14) 0.0514(8) Uani 1 1 d . . . . .
C11 C 0.5322(2) 0.6004(4) 0.35613(16) 0.0618(10) Uani 1 1 d . . . . .
H11 H 0.5763 0.5546 0.3804 0.074 Uiso 1 1 calc R U . . .
C12 C 0.3969(2) 0.5901(4) 0.29739(14) 0.0549(9) Uani 1 1 d . . . . .
C13 C 0.2491(2) 0.5933(4) 0.25932(15) 0.0607(10) Uani 1 1 d . . . . .
C14 C 0.1941(3) 0.5671(5) 0.21126(17) 0.0742(12) Uani 1 1 d . . . . .
H14 H 0.2060 0.5002 0.1883 0.089 Uiso 1 1 calc R U . . .
C15 C 0.1222(3) 0.6368(7) 0.1963(2) 0.1000(16) Uani 1 1 d . . . . .
H15 H 0.0839 0.6161 0.1633 0.120 Uiso 1 1 calc R U . . .
C16 C 0.1048(3) 0.7359(6) 0.2283(2) 0.0971(16) Uani 1 1 d . . . . .
H16 H 0.0551 0.7848 0.2171 0.117 Uiso 1 1 calc R U . . .
C17 C 0.4053(2) 0.7283(4) 0.28427(14) 0.0557(9) Uani 1 1 d . . . . .
H17 H 0.3624 0.7729 0.2586 0.067 Uiso 1 1 calc R U . . .
C18 C 0.6865(2) 0.7542(4) 0.36343(15) 0.0629(10) Uani 1 1 d . . . . .
H18 H 0.6853 0.6586 0.3545 0.075 Uiso 1 1 calc R U . . .
C19 C 0.7593(2) 0.8263(4) 0.37331(17) 0.0695(11) Uani 1 1 d . . . . .
H19 H 0.8074 0.7788 0.3735 0.083 Uiso 1 1 calc R U . . .
C20 C 0.7606(2) 0.9661(4) 0.38271(16) 0.0604(10) Uani 1 1 d . . . . .
C21 C 0.5612(2) 1.1695(4) 0.40534(16) 0.0613(10) Uani 1 1 d . . . . .
H21 H 0.5179 1.2167 0.4130 0.074 Uiso 1 1 calc R U . . .
C22 C 0.6279(2) 1.2457(4) 0.40204(16) 0.0643(10) Uani 1 1 d . . . . .
H22 H 0.6280 1.3440 0.4050 0.077 Uiso 1 1 calc R U . . .
C23 C 0.6928(2) 1.1793(4) 0.39453(14) 0.0575(9) Uani 1 1 d . . . . .
C24 C 0.7654(3) 1.2607(5) 0.39466(16) 0.0693(11) Uani 1 1 d . . . . .
C25 C 0.8362(3) 1.0431(5) 0.38964(18) 0.0742(12) Uani 1 1 d . . . . .
C52 C 0.9091(3) 1.2649(6) 0.4007(2) 0.0960(16) Uani 1 1 d . . . . .
H52A H 0.9473 1.2104 0.3873 0.115 Uiso 0.535(10) 1 calc R U P A 1
H52B H 0.8981 1.3539 0.3813 0.115 Uiso 0.535(10) 1 calc R U P A 1
H52C H 0.9512 1.2239 0.4308 0.115 Uiso 0.465(10) 1 calc R U P A 2
H52D H 0.9004 1.3616 0.4103 0.115 Uiso 0.465(10) 1 calc R U P A 2
C28 C 0.2293(2) 0.8084(4) 0.44787(16) 0.0622(10) Uani 1 1 d . . . . .
C29 C 0.2353(2) 0.9271(4) 0.47762(16) 0.0607(10) Uani 1 1 d . . . . .
H29 H 0.2869 0.9599 0.4977 0.073 Uiso 1 1 calc R U . . .
C30 C 0.1667(3) 0.9991(5) 0.47852(19) 0.0790(13) Uani 1 1 d . . . . .
H30 H 0.1712 1.0814 0.4989 0.095 Uiso 1 1 calc R U . . .
C31 C 0.0920(3) 0.9510(6) 0.4498(2) 0.0965(16) Uani 1 1 d . . . . .
H31 H 0.0448 0.9996 0.4507 0.116 Uiso 1 1 calc R U . . .
C32 C 0.0854(3) 0.8341(6) 0.4200(2) 0.1002(17) Uani 1 1 d . . . . .
H32 H 0.0335 0.8024 0.3999 0.120 Uiso 1 1 calc R U . . .
C33 C 0.1538(3) 0.7608(5) 0.4187(2) 0.0836(13) Uani 1 1 d . . . . .
H33 H 0.1489 0.6789 0.3980 0.100 Uiso 1 1 calc R U . . .
C34 C 0.3388(3) 0.3665(5) 0.4253(2) 0.0897(15) Uani 1 1 d . . . . .
H34 H 0.3619 0.3125 0.4034 0.108 Uiso 1 1 calc R U . . .
C35 C 0.3379(3) 0.5091(4) 0.42085(18) 0.0752(12) Uani 1 1 d . . . . .
H35 H 0.3606 0.5524 0.3963 0.090 Uiso 1 1 calc R U . . .
C36 C 0.4439(2) 0.7703(4) 0.45718(15) 0.0600(10) Uani 1 1 d . . . . .
H36 H 0.4567 0.6941 0.4809 0.072 Uiso 1 1 calc R U . . .
C37 C 0.5043(2) 0.8393(4) 0.44416(14) 0.0570(9) Uani 1 1 d . . . . .
H37 H 0.5584 0.8087 0.4587 0.068 Uiso 1 1 calc R U . . .
C38 C 0.3237(3) 0.3749(4) 0.26599(17) 0.0757(12) Uani 1 1 d . U . . .
C39 C 0.3802(3) 0.3147(5) 0.24606(19) 0.0984(15) Uani 1 1 d . U . . .
H39 H 0.4202 0.3711 0.2383 0.118 Uiso 1 1 calc R U . . .
C40 C 0.3798(5) 0.1716(6) 0.2369(2) 0.1242(19) Uani 1 1 d . U . . .
H40 H 0.4199 0.1289 0.2243 0.149 Uiso 1 1 calc R U . . .
C41 C 0.3212(6) 0.0979(7) 0.2467(3) 0.137(2) Uani 1 1 d . U . . .
H41 H 0.3206 0.0009 0.2402 0.165 Uiso 1 1 calc R U . . .
C42 C 0.2616(5) 0.1500(7) 0.2653(3) 0.133(2) Uani 1 1 d . U . . .
H42 H 0.2203 0.0921 0.2705 0.160 Uiso 1 1 calc R U . . .
C43 C 0.2638(4) 0.2937(5) 0.2764(2) 0.1080(16) Uani 1 1 d . U . . .
H43 H 0.2249 0.3342 0.2908 0.130 Uiso 1 1 calc R U . . .
C44 C 0.2316(3) 0.6922(4) 0.29231(18) 0.0751(12) Uani 1 1 d . . . . .
H44 H 0.2691 0.7104 0.3258 0.090 Uiso 1 1 calc R U . . .
C45 C 0.1589(3) 0.7648(5) 0.2762(2) 0.0857(14) Uani 1 1 d . . . . .
H45 H 0.1470 0.8339 0.2984 0.103 Uiso 1 1 calc R U . . .
C26 C 0.9433(5) 1.2902(10) 0.4577(4) 0.082(3) Uani 0.535(10) 1 d D U P A 1
H26A H 0.9041 1.3432 0.4708 0.099 Uiso 0.535(10) 1 calc R U P A 1
H26B H 0.9537 1.2005 0.4768 0.099 Uiso 0.535(10) 1 calc R U P A 1
N27 N 1.0191(6) 1.3689(13) 0.4681(4) 0.172(5) Uani 0.627(12) 1 d D U P A 1
C56 C 1.0657(7) 1.3541(14) 0.5276(4) 0.097(5) Uani 0.412(12) 1 d D U P A 1
H56A H 1.0338 1.2982 0.5451 0.145 Uiso 0.412(12) 1 calc R U P A 1
H56B H 1.0750 1.4463 0.5439 0.145 Uiso 0.412(12) 1 calc R U P A 1
H56C H 1.1176 1.3085 0.5315 0.145 Uiso 0.412(12) 1 calc R U P A 1
C55 C 1.0016(15) 1.5254(14) 0.4600(9) 0.122(11) Uani 0.240(13) 1 d D U P A 1
H55A H 0.9908 1.5473 0.4225 0.182 Uiso 0.240(13) 1 d R U P A 1
H55B H 1.0490 1.5775 0.4806 0.182 Uiso 0.240(13) 1 d R U P A 1
H55C H 0.9547 1.5513 0.4715 0.182 Uiso 0.240(13) 1 d R U P A 1
N27A N 1.0119(6) 1.3625(11) 0.3571(5) 0.098(5) Uani 0.373(12) 1 d D U P A 2
C55A C 1.0739(8) 1.4232(8) 0.3293(4) 0.167(5) Uani 0.760(13) 1 d D U P A 2
H55D H 1.0743 1.5248 0.3316 0.251 Uiso 0.760(13) 1 calc R U P A 2
H55E H 1.0577 1.3951 0.2921 0.251 Uiso 0.760(13) 1 calc R U P A 2
H55F H 1.1281 1.3874 0.3469 0.251 Uiso 0.760(13) 1 calc R U P A 2
C56A C 1.0908(7) 1.2889(18) 0.3783(8) 0.237(9) Uani 0.588(12) 1 d D U P A 2
H56D H 1.0849 1.2082 0.3994 0.356 Uiso 0.588(12) 1 d R U P A 2
H56E H 1.1315 1.3519 0.4002 0.356 Uiso 0.588(12) 1 d R U P A 2
H56F H 1.1079 1.2580 0.3480 0.356 Uiso 0.588(12) 1 d R U P A 2
C26A C 0.9412(6) 1.2681(11) 0.3527(5) 0.089(4) Uani 0.465(10) 1 d D U P A 2
H26C H 0.9569 1.1726 0.3460 0.106 Uiso 0.465(10) 1 calc R U P A 2
H26D H 0.8966 1.2968 0.3215 0.106 Uiso 0.465(10) 1 calc R U P A 2

loop_
_atom_site_aniso_label
_atom_site_aniso_U_11
_atom_site_aniso_U_22
_atom_site_aniso_U_33
_atom_site_aniso_U_23
_atom_site_aniso_U_13
_atom_site_aniso_U_12
O1 0.104(2) 0.064(2) 0.109(3) 0.0073(17) 0.036(2) -0.0210(17)
O2 0.0495(18) 0.115(3) 0.158(4) -0.025(2) 0.031(2) -0.0067(18)
N1 0.067(2) 0.0478(18) 0.100(3) -0.0023(17) 0.0396(19) 0.0002(15)
C50 0.051(2) 0.052(2) 0.064(2) -0.0011(17) 0.0169(18) 0.0079(17)
C49 0.055(2) 0.0446(19) 0.055(2) 0.0021(15) 0.0152(17) 0.0075(16)
C47 0.071(3) 0.0362(18) 0.069(2) -0.0004(17) 0.009(2) 0.0032(17)
N5 0.061(2) 0.0476(18) 0.085(2) -0.0165(16) 0.0059(17) -0.0015(15)
C46 0.055(2) 0.0430(18) 0.0491(19) 0.0014(15) 0.0089(16) 0.0032(16)
C7 0.053(2) 0.053(2) 0.047(2) 0.0031(15) 0.0080(16) 0.0028(17)
N48 0.058(2) 0.084(3) 0.077(2) -0.0034(19) 0.0157(17) -0.0168(19)
C1 0.092(4) 0.061(3) 0.111(4) 0.017(3) 0.002(3) 0.001(3)
C2 0.098(4) 0.081(3) 0.085(3) 0.021(3) 0.010(3) -0.032(3)
C3 0.084(3) 0.079(3) 0.068(3) 0.000(2) 0.025(2) -0.016(2)
C4 0.075(3) 0.053(2) 0.066(3) 0.0032(19) 0.018(2) -0.0017(19)
C5 0.057(2) 0.051(2) 0.069(2) -0.0057(18) 0.0223(19) -0.0015(17)
C6 0.051(2) 0.0472(19) 0.049(2) -0.0029(15) 0.0145(16) 0.0030(15)
C51 0.051(2) 0.048(2) 0.050(2) -0.0008(15) 0.0066(16) 0.0046(16)
C8 0.0453(19) 0.0479(19) 0.049(2) 0.0042(15) 0.0069(15) 0.0059(15)
C9 0.051(2) 0.048(2) 0.049(2) 0.0000(15) 0.0062(16) 0.0061(16)
C10 0.053(2) 0.0446(19) 0.053(2) -0.0027(15) 0.0091(16) 0.0034(16)
C11 0.063(2) 0.042(2) 0.068(2) -0.0011(17) 0.0004(19) 0.0079(17)
C12 0.054(2) 0.045(2) 0.058(2) -0.0100(16) 0.0054(17) 0.0012(16)
C13 0.057(2) 0.055(2) 0.064(2) -0.0050(18) 0.0090(19) -0.0063(18)
C14 0.066(3) 0.082(3) 0.069(3) -0.012(2) 0.011(2) -0.008(2)
C15 0.067(3) 0.130(5) 0.086(4) -0.007(3) -0.003(3) -0.001(3)
C16 0.065(3) 0.114(4) 0.107(4) 0.014(3) 0.017(3) 0.017(3)
C17 0.059(2) 0.049(2) 0.052(2) -0.0012(16) 0.0057(17) 0.0058(17)
C18 0.055(2) 0.057(2) 0.071(3) -0.0099(19) 0.0102(19) 0.0090(18)
C19 0.052(2) 0.076(3) 0.078(3) -0.007(2) 0.015(2) 0.010(2)
C20 0.046(2) 0.067(3) 0.065(2) -0.0027(19) 0.0118(18) 0.0004(18)
C21 0.062(2) 0.044(2) 0.074(3) -0.0008(17) 0.015(2) 0.0102(18)
C22 0.066(2) 0.044(2) 0.077(3) 0.0020(18) 0.011(2) 0.0023(19)
C23 0.060(2) 0.054(2) 0.053(2) 0.0041(17) 0.0085(17) -0.0030(18)
C24 0.078(3) 0.066(3) 0.059(2) 0.002(2) 0.014(2) -0.012(2)
C25 0.054(3) 0.081(3) 0.083(3) -0.010(2) 0.014(2) -0.009(2)
C52 0.079(3) 0.117(4) 0.090(4) -0.007(3) 0.023(3) -0.044(3)
C28 0.059(2) 0.058(2) 0.074(3) 0.0010(19) 0.027(2) -0.0014(18)
C29 0.060(2) 0.058(2) 0.067(2) 0.0003(19) 0.0218(19) 0.0029(18)
C30 0.082(3) 0.074(3) 0.089(3) 0.007(2) 0.038(3) 0.013(2)
C31 0.065(3) 0.098(4) 0.132(5) 0.016(4) 0.038(3) 0.014(3)
C32 0.057(3) 0.110(4) 0.126(5) 0.005(4) 0.015(3) -0.010(3)
C33 0.070(3) 0.084(3) 0.093(3) -0.009(3) 0.019(3) -0.015(2)
C34 0.095(4) 0.059(3) 0.109(4) -0.001(3) 0.020(3) 0.012(2)
C35 0.090(3) 0.055(2) 0.082(3) 0.005(2) 0.028(2) 0.009(2)
C36 0.061(2) 0.056(2) 0.064(2) 0.0083(18) 0.0193(19) 0.0038(18)
C37 0.055(2) 0.057(2) 0.057(2) 0.0052(17) 0.0140(18) 0.0084(17)
C38 0.091(3) 0.045(2) 0.071(2) -0.0108(18) -0.007(2) -0.0035(19)
C39 0.121(3) 0.069(3) 0.079(3) -0.024(2) -0.011(2) 0.028(2)
C40 0.153(4) 0.090(3) 0.090(3) -0.029(3) -0.024(3) 0.043(3)
C41 0.178(5) 0.079(3) 0.101(4) -0.007(3) -0.044(4) 0.012(3)
C42 0.160(4) 0.080(3) 0.119(4) 0.016(3) -0.022(3) -0.035(3)
C43 0.125(3) 0.068(3) 0.103(3) 0.009(2) -0.009(3) -0.026(3)
C44 0.075(3) 0.069(3) 0.071(3) -0.008(2) 0.006(2) 0.011(2)
C45 0.080(3) 0.088(3) 0.092(4) 0.000(3) 0.030(3) 0.019(3)
C26 0.058(5) 0.094(6) 0.093(6) -0.002(4) 0.020(4) -0.020(4)
N27 0.151(8) 0.209(9) 0.165(8) -0.005(6) 0.063(6) -0.043(6)
C56 0.072(7) 0.116(8) 0.091(8) -0.016(6) 0.007(5) -0.022(6)
C55 0.158(18) 0.095(15) 0.090(14) 0.032(10) 0.004(11) -0.073(12)
N27A 0.076(7) 0.096(7) 0.115(8) 0.019(6) 0.015(5) -0.004(5)
C55A 0.327(14) 0.090(6) 0.128(7) 0.021(5) 0.132(8) 0.055(7)
C56A 0.122(10) 0.259(15) 0.259(15) 0.142(12) -0.053(9) -0.043(10)
C26A 0.064(5) 0.092(6) 0.109(7) -0.001(5) 0.026(5) -0.013(5)

loop_
_atom_type_symbol
_atom_type_description
_atom_type_scat_dispersion_real
_atom_type_scat_dispersion_imag
_atom_type_scat_source
C C 0.0033 0.0016 'International Tables Vol C Tables 4.2.6.8 and 6.1.1.4'
H H 0.0000 0.0000 'International Tables Vol C Tables 4.2.6.8 and 6.1.1.4'
N N 0.0061 0.0033 'International Tables Vol C Tables 4.2.6.8 and 6.1.1.4'
O O 0.0106 0.0060 'International Tables Vol C Tables 4.2.6.8 and 6.1.1.4'

loop_
_geom_angle_atom_site_label_1
_geom_angle_atom_site_label_2
_geom_angle_atom_site_label_3
_geom_angle
_geom_angle_site_symmetry_1
_geom_angle_site_symmetry_3
_geom_angle_publ_flag
C5 N1 C4 121.3(3) . . ?
C5 N1 C28 119.0(3) . . ?
C28 N1 C4 119.4(3) . . ?
C49 C50 H50 119.5 . . ?
C49 C50 C5 120.9(3) . . ?
C5 C50 H50 119.5 . . ?
C50 C49 H49 119.6 . . ?
C50 C49 C6 120.8(3) . . ?
C6 C49 H49 119.6 . . ?
C11 C47 H47 119.5 . . ?
C11 C47 C12 121.0(3) . . ?
C12 C47 H47 119.5 . . ?
C12 N5 C13 120.3(3) . . ?
C38 N5 C12 120.4(3) . . ?
C38 N5 C13 119.3(3) . . ?
C10 C46 H46 119.1 . . ?
C17 C46 H46 119.1 . . ?
C17 C46 C10 121.8(3) . . ?
C20 C7 C8 120.0(3) . . ?
C23 C7 C8 120.6(3) . . ?
C23 C7 C20 119.5(3) . . ?
C24 N48 C25 124.1(3) . . ?
C24 N48 C52 117.8(4) . . ?
C25 N48 C52 118.0(4) . . ?
C2 C1 H1 120.2 . . ?
C34 C1 H1 120.2 . . ?
C34 C1 C2 119.6(5) . . ?
C1 C2 H2 119.8 . . ?
C1 C2 C3 120.5(5) . . ?
C3 C2 H2 119.8 . . ?
C2 C3 H3 120.2 . . ?
C4 C3 C2 119.5(5) . . ?
C4 C3 H3 120.2 . . ?
C3 C4 N1 120.5(4) . . ?
C3 C4 C35 119.0(4) . . ?
C35 C4 N1 120.5(4) . . ?
C50 C5 N1 121.1(3) . . ?
C36 C5 N1 120.7(3) . . ?
C36 C5 C50 118.2(3) . . ?
C49 C6 C51 121.3(3) . . ?
C37 C6 C49 117.6(3) . . ?
C37 C6 C51 121.0(3) . . ?
C8 C51 C6 122.7(3) . . ?
C21 C51 C6 118.2(3) . . ?
C21 C51 C8 118.8(3) . . ?
C7 C8 C51 117.3(3) . . ?
C7 C8 C9 117.1(3) . . ?
C51 C8 C9 125.5(3) . . ?
C8 C9 C10 122.2(3) . . ?
C18 C9 C8 119.2(3) . . ?
C18 C9 C10 118.1(3) . . ?
C46 C10 C9 121.1(3) . . ?
C11 C10 C46 117.1(3) . . ?
C11 C10 C9 121.6(3) . . ?
C47 C11 C10 121.5(3) . . ?
C47 C11 H11 119.3 . . ?
C10 C11 H11 119.3 . . ?
C47 C12 N5 121.8(3) . . ?
C47 C12 C17 117.6(3) . . ?
C17 C12 N5 120.6(3) . . ?
C14 C13 N5 120.2(4) . . ?
C14 C13 C44 119.5(4) . . ?
C44 C13 N5 120.3(3) . . ?
C13 C14 H14 119.9 . . ?
C15 C14 C13 120.2(4) . . ?
C15 C14 H14 119.9 . . ?
C14 C15 H15 119.6 . . ?
C14 C15 C16 120.7(5) . . ?
C16 C15 H15 119.6 . . ?
C15 C16 H16 119.9 . . ?
C45 C16 C15 120.2(5) . . ?
C45 C16 H16 119.9 . . ?
C46 C17 C12 121.0(3) . . ?
C46 C17 H17 119.5 . . ?
C12 C17 H17 119.5 . . ?
C9 C18 H18 118.7 . . ?
C9 C18 C19 122.5(4) . . ?
C19 C18 H18 118.7 . . ?
C18 C19 H19 120.4 . . ?
C20 C19 C18 119.3(4) . . ?
C20 C19 H19 120.4 . . ?
C7 C20 C25 120.4(4) . . ?
C19 C20 C7 120.5(3) . . ?
C19 C20 C25 119.1(4) . . ?
C51 C21 H21 118.9 . . ?
C51 C21 C22 122.2(4) . . ?
C22 C21 H21 118.9 . . ?
C21 C22 H22 120.1 . . ?
C23 C22 C21 119.9(3) . . ?
C23 C22 H22 120.1 . . ?
C7 C23 C24 120.5(4) . . ?
C22 C23 C7 120.2(3) . . ?
C22 C23 C24 119.3(4) . . ?
O1 C24 N48 120.7(4) . . ?
O1 C24 C23 122.2(4) . . ?
N48 C24 C23 117.1(4) . . ?
O2 C25 N48 120.2(4) . . ?
O2 C25 C20 122.2(4) . . ?
N48 C25 C20 117.6(4) . . ?
N48 C52 H52A 110.4 . . ?
N48 C52 H52B 110.4 . . ?
N48 C52 H52C 108.4 . . ?
N48 C52 H52D 108.4 . . ?
N48 C52 C26A 115.6(5) . . ?
H52A C52 H52B 108.6 . . ?
H52C C52 H52D 107.4 . . ?
C26 C52 N48 106.8(5) . . ?
C26 C52 H52A 110.4 . . ?
C26 C52 H52B 110.4 . . ?
C26A C52 H52C 108.4 . . ?
C26A C52 H52D 108.4 . . ?
C29 C28 N1 119.7(4) . . ?
C29 C28 C33 119.6(4) . . ?
C33 C28 N1 120.7(4) . . ?
C28 C29 H29 119.8 . . ?
C30 C29 C28 120.5(4) . . ?
C30 C29 H29 119.8 . . ?
C29 C30 H30 120.2 . . ?
C31 C30 C29 119.7(5) . . ?
C31 C30 H30 120.2 . . ?
C30 C31 H31 119.8 . . ?
C30 C31 C32 120.4(5) . . ?
C32 C31 H31 119.8 . . ?
C31 C32 H32 119.7 . . ?
C31 C32 C33 120.5(5) . . ?
C33 C32 H32 119.7 . . ?
C28 C33 C32 119.3(5) . . ?
C28 C33 H33 120.3 . . ?
C32 C33 H33 120.3 . . ?
C1 C34 H34 119.4 . . ?
C1 C34 C35 121.2(5) . . ?
C35 C34 H34 119.4 . . ?
C4 C35 H35 119.9 . . ?
C34 C35 C4 120.1(4) . . ?
C34 C35 H35 119.9 . . ?
C5 C36 H36 119.9 . . ?
C37 C36 C5 120.3(3) . . ?
C37 C36 H36 119.9 . . ?
C6 C37 H37 119.0 . . ?
C36 C37 C6 122.1(3) . . ?
C36 C37 H37 119.0 . . ?
C39 C38 N5 121.4(5) . . ?
C39 C38 C43 119.9(5) . . ?
C43 C38 N5 118.7(5) . . ?
C38 C39 H39 119.5 . . ?
C38 C39 C40 121.1(6) . . ?
C40 C39 H39 119.5 . . ?
C39 C40 H40 121.4 . . ?
C41 C40 C39 117.3(7) . . ?
C41 C40 H40 121.4 . . ?
C40 C41 H41 117.3 . . ?
C40 C41 C42 125.4(7) . . ?
C42 C41 H41 117.3 . . ?
C41 C42 H42 121.4 . . ?
C41 C42 C43 117.3(7) . . ?
C43 C42 H42 121.4 . . ?
C38 C43 C42 119.0(7) . . ?
C38 C43 H43 120.5 . . ?
C42 C43 H43 120.5 . . ?
C13 C44 H44 120.1 . . ?
C13 C44 C45 119.9(4) . . ?
C45 C44 H44 120.1 . . ?
C16 C45 C44 119.5(5) . . ?
C16 C45 H45 120.3 . . ?
C44 C45 H45 120.3 . . ?
C52 C26 H26A 109.6 . . ?
C52 C26 H26B 109.6 . . ?
H26A C26 H26B 108.1 . . ?
N27 C26 C52 110.1(7) . . ?
N27 C26 H26A 109.6 . . ?
N27 C26 H26B 109.6 . . ?
C26 N27 C56 108.1(8) . . ?
C26 N27 C55 110.5(11) . . ?
C56 N27 C55 104.6(12) . . ?
N27 C56 H56A 109.5 . . ?
N27 C56 H56B 109.5 . . ?
N27 C56 H56C 109.5 . . ?
N27 C56 C55 87.3(10) . 3_786 ?
H56A C56 H56B 109.5 . . ?
H56A C56 H56C 109.5 . . ?
H56B C56 H56C 109.5 . . ?
C55 C56 H56A 77.1 3_786 . ?
C55 C56 H56B 49.2 3_786 . ?
C55 C56 H56C 157.5 3_786 . ?
N27 C55 H55A 108.8 . . ?
N27 C55 H55B 109.0 . . ?
N27 C55 H55C 110.7 . . ?
H55A C55 H55B 109.5 . . ?
H55A C55 H55C 109.5 . . ?
H55B C55 H55C 109.5 . . ?
C56A N27A C55A 71.3(8) . . ?
C56A N27A C26A 112.2(10) . . ?
C26A N27A C55A 146.8(11) . . ?
N27A C55A H55D 109.5 . . ?
N27A C55A H55E 109.5 . . ?
N27A C55A H55F 109.5 . . ?
H55D C55A H55E 109.5 . . ?
H55D C55A H55F 109.5 . . ?
H55E C55A H55F 109.5 . . ?
N27A C56A H56D 110.6 . . ?
N27A C56A H56E 110.3 . . ?
N27A C56A H56F 107.5 . . ?
H56D C56A H56E 109.5 . . ?
H56D C56A H56F 109.5 . . ?
H56E C56A H56F 109.5 . . ?
C52 C26A H26C 108.3 . . ?
C52 C26A H26D 108.3 . . ?
N27A C26A C52 115.8(9) . . ?
N27A C26A H26C 108.3 . . ?
N27A C26A H26D 108.3 . . ?
H26C C26A H26D 107.4 . . ?

loop_
_geom_bond_atom_site_label_1
_geom_bond_atom_site_label_2
_geom_bond_distance
_geom_bond_site_symmetry_2
_geom_bond_publ_flag
O1 C24 1.215(5) . ?
O2 C25 1.218(5) . ?
N1 C4 1.418(5) . ?
N1 C5 1.417(5) . ?
N1 C28 1.423(5) . ?
C50 H50 0.9500 . ?
C50 C49 1.375(5) . ?
C50 C5 1.393(5) . ?
C49 H49 0.9500 . ?
C49 C6 1.393(5) . ?
C47 H47 0.9500 . ?
C47 C11 1.378(5) . ?
C47 C12 1.384(5) . ?
N5 C12 1.409(4) . ?
N5 C13 1.430(5) . ?
N5 C38 1.409(5) . ?
C46 H46 0.9500 . ?
C46 C10 1.386(5) . ?
C46 C17 1.369(5) . ?
C7 C8 1.425(5) . ?
C7 C20 1.409(5) . ?
C7 C23 1.407(5) . ?
N48 C24 1.386(5) . ?
N48 C25 1.390(6) . ?
N48 C52 1.474(5) . ?
C1 H1 0.9500 . ?
C1 C2 1.376(7) . ?
C1 C34 1.348(7) . ?
C2 H2 0.9500 . ?
C2 C3 1.401(7) . ?
C3 H3 0.9500 . ?
C3 C4 1.376(6) . ?
C4 C35 1.394(6) . ?
C5 C36 1.392(5) . ?
C6 C51 1.487(5) . ?
C6 C37 1.384(5) . ?
C51 C8 1.434(5) . ?
C51 C21 1.381(5) . ?
C8 C9 1.440(5) . ?
C9 C10 1.488(5) . ?
C9 C18 1.359(5) . ?
C10 C11 1.389(5) . ?
C11 H11 0.9500 . ?
C12 C17 1.394(5) . ?
C13 C14 1.371(6) . ?
C13 C44 1.385(6) . ?
C14 H14 0.9500 . ?
C14 C15 1.368(6) . ?
C15 H15 0.9500 . ?
C15 C16 1.368(7) . ?
C16 H16 0.9500 . ?
C16 C45 1.367(7) . ?
C17 H17 0.9500 . ?
C18 H18 0.9500 . ?
C18 C19 1.396(5) . ?
C19 H19 0.9500 . ?
C19 C20 1.369(5) . ?
C20 C25 1.470(5) . ?
C21 H21 0.9500 . ?
C21 C22 1.394(5) . ?
C22 H22 0.9500 . ?
C22 C23 1.359(5) . ?
C23 C24 1.481(5) . ?
C52 H52A 0.9900 . ?
C52 H52B 0.9900 . ?
C52 H52C 0.9900 . ?
C52 H52D 0.9900 . ?
C52 C26 1.472(10) . ?
C52 C26A 1.532(12) . ?
C28 C29 1.376(5) . ?
C28 C33 1.387(6) . ?
C29 H29 0.9500 . ?
C29 C30 1.383(5) . ?
C30 H30 0.9500 . ?
C30 C31 1.375(7) . ?
C31 H31 0.9500 . ?
C31 C32 1.360(7) . ?
C32 H32 0.9500 . ?
C32 C33 1.390(7) . ?
C33 H33 0.9500 . ?
C34 H34 0.9500 . ?
C34 C35 1.378(6) . ?
C35 H35 0.9500 . ?
C36 H36 0.9500 . ?
C36 C37 1.367(5) . ?
C37 H37 0.9500 . ?
C38 C39 1.370(7) . ?
C38 C43 1.392(7) . ?
C39 H39 0.9500 . ?
C39 C40 1.400(7) . ?
C40 H40 0.9500 . ?
C40 C41 1.326(10) . ?
C41 H41 0.9500 . ?
C41 C42 1.364(11) . ?
C42 H42 0.9500 . ?
C42 C43 1.413(8) . ?
C43 H43 0.9500 . ?
C44 H44 0.9500 . ?
C44 C45 1.394(6) . ?
C45 H45 0.9500 . ?
C26 H26A 0.9900 . ?
C26 H26B 0.9900 . ?
C26 N27 1.471(10) . ?
N27 C56 1.552(8) . ?
N27 C55 1.541(8) . ?
C56 H56A 0.9800 . ?
C56 H56B 0.9800 . ?
C56 H56C 0.9800 . ?
C56 C55 1.74(2) 3_786 ?
C55 H55A 0.9801 . ?
C55 H55B 0.9801 . ?
C55 H55C 0.9799 . ?
N27A C55A 1.584(11) . ?
N27A C56A 1.495(13) . ?
N27A C26A 1.503(10) . ?
C55A H55D 0.9800 . ?
C55A H55E 0.9800 . ?
C55A H55F 0.9800 . ?
C56A H56D 0.9802 . ?
C56A H56E 0.9799 . ?
C56A H56F 0.9799 . ?
C26A H26C 0.9900 . ?
C26A H26D 0.9900 . ?

loop_
_geom_torsion_atom_site_label_1
_geom_torsion_atom_site_label_2
_geom_torsion_atom_site_label_3
_geom_torsion_atom_site_label_4
_geom_torsion
_geom_torsion_site_symmetry_1
_geom_torsion_site_symmetry_2
_geom_torsion_site_symmetry_3
_geom_torsion_site_symmetry_4
_geom_torsion_publ_flag
N1 C4 C35 C34 -178.5(4) . . . . ?
N1 C5 C36 C37 176.9(4) . . . . ?
N1 C28 C29 C30 179.5(4) . . . . ?
N1 C28 C33 C32 -179.5(4) . . . . ?
C50 C49 C6 C51 -179.8(3) . . . . ?
C50 C49 C6 C37 -3.1(5) . . . . ?
C50 C5 C36 C37 -2.4(6) . . . . ?
C49 C50 C5 N1 -178.2(3) . . . . ?
C49 C50 C5 C36 1.1(5) . . . . ?
C49 C6 C51 C8 -136.5(4) . . . . ?
C49 C6 C51 C21 49.9(5) . . . . ?
C49 C6 C37 C36 1.8(5) . . . . ?
C47 C12 C17 C46 -2.2(5) . . . . ?
N5 C12 C17 C46 176.2(3) . . . . ?
N5 C13 C14 C15 179.0(4) . . . . ?
N5 C13 C44 C45 179.6(4) . . . . ?
N5 C38 C39 C40 179.9(4) . . . . ?
N5 C38 C43 C42 177.7(4) . . . . ?
C46 C10 C11 C47 -1.2(6) . . . . ?
C7 C8 C9 C10 -159.1(3) . . . . ?
C7 C8 C9 C18 12.8(5) . . . . ?
C7 C20 C25 O2 172.4(4) . . . . ?
C7 C20 C25 N48 -7.8(6) . . . . ?
C7 C23 C24 O1 173.0(4) . . . . ?
C7 C23 C24 N48 -8.0(5) . . . . ?
N48 C52 C26 N27 -179.7(7) . . . . ?
N48 C52 C26A N27A 172.4(7) . . . . ?
C1 C2 C3 C4 -1.3(7) . . . . ?
C1 C34 C35 C4 -0.6(7) . . . . ?
C2 C1 C34 C35 -0.9(8) . . . . ?
C2 C3 C4 N1 179.4(4) . . . . ?
C2 C3 C4 C35 -0.1(6) . . . . ?
C3 C4 C35 C34 1.0(7) . . . . ?
C4 N1 C5 C50 142.8(4) . . . . ?
C4 N1 C5 C36 -36.5(6) . . . . ?
C4 N1 C28 C29 134.9(4) . . . . ?
C4 N1 C28 C33 -45.5(6) . . . . ?
C5 N1 C4 C3 144.8(4) . . . . ?
C5 N1 C4 C35 -35.7(6) . . . . ?
C5 N1 C28 C29 -51.3(5) . . . . ?
C5 N1 C28 C33 128.3(4) . . . . ?
C5 C50 C49 C6 1.7(5) . . . . ?
C5 C36 C37 C6 1.0(6) . . . . ?
C6 C51 C8 C7 -163.2(3) . . . . ?
C6 C51 C8 C9 17.4(5) . . . . ?
C6 C51 C21 C22 170.6(3) . . . . ?
C51 C6 C37 C36 178.5(3) . . . . ?
C51 C8 C9 C10 20.3(5) . . . . ?
C51 C8 C9 C18 -167.7(3) . . . . ?
C51 C21 C22 C23 -4.2(6) . . . . ?
C8 C7 C20 C19 3.1(6) . . . . ?
C8 C7 C20 C25 -175.6(4) . . . . ?
C8 C7 C23 C22 3.6(5) . . . . ?
C8 C7 C23 C24 -176.5(3) . . . . ?
C8 C51 C21 C22 -3.2(5) . . . . ?
C8 C9 C10 C46 44.5(5) . . . . ?
C8 C9 C10 C11 -140.4(4) . . . . ?
C8 C9 C18 C19 -4.9(6) . . . . ?
C9 C10 C11 C47 -176.4(4) . . . . ?
C9 C18 C19 C20 -4.4(6) . . . . ?
C10 C46 C17 C12 2.1(6) . . . . ?
C10 C9 C18 C19 167.4(4) . . . . ?
C11 C47 C12 N5 -177.7(4) . . . . ?
C11 C47 C12 C17 0.7(6) . . . . ?
C12 C47 C11 C10 1.0(6) . . . . ?
C12 N5 C13 C14 133.7(4) . . . . ?
C12 N5 C13 C44 -46.5(6) . . . . ?
C12 N5 C38 C39 -41.0(6) . . . . ?
C12 N5 C38 C43 140.3(4) . . . . ?
C13 N5 C12 C47 150.6(4) . . . . ?
C13 N5 C12 C17 -27.8(5) . . . . ?
C13 N5 C38 C39 135.3(4) . . . . ?
C13 N5 C38 C43 -43.3(6) . . . . ?
C13 C14 C15 C16 1.7(8) . . . . ?
C13 C44 C45 C16 1.1(7) . . . . ?
C14 C13 C44 C45 -0.7(6) . . . . ?
C14 C15 C16 C45 -1.2(9) . . . . ?
C15 C16 C45 C44 -0.2(8) . . . . ?
C17 C46 C10 C9 174.9(3) . . . . ?
C17 C46 C10 C11 -0.4(5) . . . . ?
C18 C9 C10 C46 -127.5(4) . . . . ?
C18 C9 C10 C11 47.5(5) . . . . ?
C18 C19 C20 C7 5.3(6) . . . . ?
C18 C19 C20 C25 -176.0(4) . . . . ?
C19 C20 C25 O2 -6.3(7) . . . . ?
C19 C20 C25 N48 173.5(4) . . . . ?
C20 C7 C8 C51 168.6(3) . . . . ?
C20 C7 C8 C9 -12.0(5) . . . . ?
C20 C7 C23 C22 -175.6(4) . . . . ?
C20 C7 C23 C24 4.3(5) . . . . ?
C21 C51 C8 C7 10.4(5) . . . . ?
C21 C51 C8 C9 -169.0(3) . . . . ?
C21 C22 C23 C7 4.0(6) . . . . ?
C21 C22 C23 C24 -176.0(4) . . . . ?
C22 C23 C24 O1 -7.0(6) . . . . ?
C22 C23 C24 N48 172.0(4) . . . . ?
C23 C7 C8 C51 -10.7(5) . . . . ?
C23 C7 C8 C9 168.8(3) . . . . ?
C23 C7 C20 C19 -177.7(4) . . . . ?
C23 C7 C20 C25 3.7(6) . . . . ?
C24 N48 C25 O2 -176.2(4) . . . . ?
C24 N48 C25 C20 4.0(6) . . . . ?
C24 N48 C52 C26 79.6(6) . . . . ?
C24 N48 C52 C26A -114.0(6) . . . . ?
C25 N48 C24 O1 -177.3(4) . . . . ?
C25 N48 C24 C23 3.7(6) . . . . ?
C25 N48 C52 C26 -96.5(6) . . . . ?
C25 N48 C52 C26A 69.9(7) . . . . ?
C52 N48 C24 O1 6.8(6) . . . . ?
C52 N48 C24 C23 -172.2(4) . . . . ?
C52 N48 C25 O2 -0.3(7) . . . . ?
C52 N48 C25 C20 179.9(4) . . . . ?
C52 C26 N27 C56 -162.8(9) . . . . ?
C52 C26 N27 C55 83.2(13) . . . . ?
C28 N1 C4 C3 -41.6(6) . . . . ?
C28 N1 C4 C35 137.9(4) . . . . ?
C28 N1 C5 C50 -30.8(5) . . . . ?
C28 N1 C5 C36 149.9(4) . . . . ?
C28 C29 C30 C31 0.5(6) . . . . ?
C29 C28 C33 C32 0.1(7) . . . . ?
C29 C30 C31 C32 -0.8(8) . . . . ?
C30 C31 C32 C33 0.8(9) . . . . ?
C31 C32 C33 C28 -0.4(8) . . . . ?
C33 C28 C29 C30 -0.1(6) . . . . ?
C34 C1 C2 C3 1.8(8) . . . . ?
C37 C6 C51 C8 46.9(5) . . . . ?
C37 C6 C51 C21 -126.7(4) . . . . ?
C38 N5 C12 C47 -33.1(6) . . . . ?
C38 N5 C12 C17 148.5(4) . . . . ?
C38 N5 C13 C14 -42.6(6) . . . . ?
C38 N5 C13 C44 137.1(4) . . . . ?
C38 C39 C40 C41 2.2(8) . . . . ?
C39 C38 C43 C42 -1.0(7) . . . . ?
C39 C40 C41 C42 -0.6(10) . . . . ?
C40 C41 C42 C43 -1.8(11) . . . . ?
C41 C42 C43 C38 2.6(9) . . . . ?
C43 C38 C39 C40 -1.4(7) . . . . ?
C44 C13 C14 C15 -0.7(7) . . . . ?
C26 N27 C56 C55 -76.7(10) . . . 3_786 ?
C55 N27 C56 C55 41.0(17) . . . 3_786 ?
C55A N27A C26A C52 -178.5(13) . . . . ?
C56A N27A C26A C52 92.0(14) . . . . ?

loop_
_smtbx_masks_void_nr
_smtbx_masks_void_average_x
_smtbx_masks_void_average_y
_smtbx_masks_void_average_z
_smtbx_masks_void_volume
_smtbx_masks_void_count_electrons
_smtbx_masks_void_content
1 0.000 0.057 0.250 87.6 8.2 '1 H2O'
2 0.000 -0.057 0.750 87.6 8.2 '1 H2O'
3 0.500 0.500 0.000 23.2 0.0 ?
4 0.500 0.500 0.500 23.2 0.0 ?
